data_4122988
loop_
_publ_author_name
'Kalz, Kai F.'
'Brinkmeier, Alexander'
'Dechert, Sebastian'
'Mata, Ricardo A.'
'Meyer, Franc'

_publ_section_title
;
 Functional Model for the [Fe] Hydrogenase Inspired by the Frustrated
 Lewis Pair Concept.
;
_journal_name_full 'Journal of the American Chemical Society'
_journal_page_first 141117115410006
_journal_paper_doi 10.1021/ja509186d
_journal_year 2014
_chemical_formula_moiety 'C29 H22 F3 N2 O2 Ru +, C2 H3 N, Br -'
_chemical_formula_sum 'C31 H25 Br F3 N3 O2 Ru'
_chemical_formula_weight 709.52
_chemical_name_systematic
;
 ?
;
_space_group_crystal_system triclinic
_space_group_IT_number 2
_space_group_name_Hall '-P 1'
_space_group_name_H-M_alt 'P -1'
_symmetry_space_group_name_Hall '-P 1'
_symmetry_space_group_name_H-M 'P -1'
_atom_sites_solution_hydrogens geom
_audit_creation_method SHELXL-2013
_cell_angle_alpha 76.337(4)
_cell_angle_beta 87.560(4)
_cell_angle_gamma 84.662(4)
_cell_formula_units_Z 2
_cell_length_a 9.6121(5)
_cell_length_b 11.8218(5)
_cell_length_c 13.3728(6)
_cell_measurement_reflns_used 18033
_cell_measurement_temperature 133(2)
_cell_measurement_theta_max 26.756
_cell_measurement_theta_min 1.567
_cell_volume 1469.84(12)
_computing_cell_refinement 'X-AREA (Stoe & Cie, 2002)'
_computing_data_collection 'X-AREA (Stoe & Cie, 2002)'
_computing_data_reduction 'X-AREA (Stoe & Cie, 2002)'
_computing_molecular_graphics 'DIAMOND (Brandenburg, 2001)'
_computing_publication_material 'SHELXL-2013 (Sheldrick, 2013)'
_computing_structure_refinement 'SHELXL-2013 (Sheldrick, 2013)'
_computing_structure_solution 'SHELXS-2013 (Sheldrick, 2013)'
_diffrn_ambient_temperature 133(2)
_diffrn_measured_fraction_theta_full 0.999
_diffrn_measured_fraction_theta_max 0.994
_diffrn_measurement_device_type 'Stoe IPDS II'
_diffrn_measurement_method \w
_diffrn_radiation_type MoK\a
_diffrn_radiation_wavelength 0.71073
_diffrn_reflns_av_R_equivalents 0.0451
_diffrn_reflns_av_unetI/netI 0.0392
_diffrn_reflns_Laue_measured_fraction_full 0.999
_diffrn_reflns_Laue_measured_fraction_max 0.994
_diffrn_reflns_limit_h_max 11
_diffrn_reflns_limit_h_min -12
_diffrn_reflns_limit_k_max 14
_diffrn_reflns_limit_k_min -14
_diffrn_reflns_limit_l_max 16
_diffrn_reflns_limit_l_min -16
_diffrn_reflns_number 18033
_diffrn_reflns_point_group_measured_fraction_full 0.999
_diffrn_reflns_point_group_measured_fraction_max 0.994
_diffrn_reflns_theta_full 25.242
_diffrn_reflns_theta_max 26.756
_diffrn_reflns_theta_min 1.567
_diffrn_source 'fine-focus sealed tube'
_exptl_absorpt_coefficient_mu 1.944
_exptl_absorpt_correction_T_max 0.8580
_exptl_absorpt_correction_T_min 0.6853
_exptl_absorpt_correction_type numerical
_exptl_absorpt_process_details 'X-RED (Stoe & Cie, 2002)'
_exptl_crystal_colour colorless
_exptl_crystal_density_diffrn 1.603
_exptl_crystal_description block
_exptl_crystal_F_000 708
_exptl_crystal_size_max 0.210
_exptl_crystal_size_mid 0.160
_exptl_crystal_size_min 0.070
_refine_diff_density_max 0.693
_refine_diff_density_min -0.393
_refine_diff_density_rms 0.084
_refine_ls_extinction_method none
_refine_ls_goodness_of_fit_ref 1.011
_refine_ls_hydrogen_treatment constr
_refine_ls_matrix_type full
_refine_ls_number_parameters 372
_refine_ls_number_reflns 6212
_refine_ls_number_restraints 0
_refine_ls_restrained_S_all 1.011
_refine_ls_R_factor_all 0.0423
_refine_ls_R_factor_gt 0.0309
_refine_ls_shift/su_max 0.001
_refine_ls_shift/su_mean 0.000
_refine_ls_structure_factor_coef Fsqd
_refine_ls_weighting_details 'w=1/[\s^2^(Fo^2^)+(0.0404P)^2^] where P=(Fo^2^+2Fc^2^)/3'
_refine_ls_weighting_scheme calc
_refine_ls_wR_factor_gt 0.0669
_refine_ls_wR_factor_ref 0.0699
_reflns_Friedel_coverage 0.000
_reflns_number_gt 5139
_reflns_number_total 6212
_reflns_threshold_expression 'I > 2\s(I)'
_cod_data_source_file ja509186d_si_002.cif
_cod_data_source_block '[RpImF3]Br-kk32'
_cod_database_code 4122988
_shelx_space_group_comment
;
The symmetry employed for this shelxl refinement is uniquely defined
by the following loop, which should always be used as a source of
symmetry information in preference to the above space-group names.
They are only intended as comments.
;
_shelx_estimated_absorpt_t_min 0.686
_shelx_estimated_absorpt_t_max 0.876
_shelxl_version_number 2013-4

loop_
_space_group_symop_operation_xyz
'x, y, z'
'-x, -y, -z'

loop_
_atom_site_label
_atom_site_type_symbol
_atom_site_fract_x
_atom_site_fract_y
_atom_site_fract_z
_atom_site_U_iso_or_equiv
_atom_site_adp_type
_atom_site_occupancy
_atom_site_site_symmetry_order
_atom_site_calc_flag
_atom_site_refinement_flags_posn
_atom_site_refinement_flags_adp
Ru1 Ru 0.18907(2) 0.09475(2) 0.25678(2) 0.01968(6) Uani 1 1 d . .
N1 N 0.4236(2) 0.27137(17) 0.32443(16) 0.0190(4) Uani 1 1 d . .
N2 N 0.5163(2) 0.43025(17) 0.24059(17) 0.0222(4) Uani 1 1 d . .
O1 O 0.2887(2) 0.30793(17) 0.10877(15) 0.0322(4) Uani 1 1 d . .
O2 O -0.0829(2) 0.21091(18) 0.32004(17) 0.0356(5) Uani 1 1 d . .
F1 F 0.49219(17) 0.27690(14) 0.51390(12) 0.0310(4) Uani 1 1 d . .
F2 F 0.3420(2) 0.54921(15) 0.08248(15) 0.0447(5) Uani 1 1 d . .
F3 F 0.70758(19) 0.55651(16) 0.29964(16) 0.0435(4) Uani 1 1 d . .
C1 C 0.4124(3) 0.3870(2) 0.30151(18) 0.0186(5) Uani 1 1 d . .
C2 C 0.5584(3) 0.2265(2) 0.2833(2) 0.0254(5) Uani 1 1 d . .
H2A H 0.5442 0.1658 0.2457 0.030 Uiso 1 1 calc R U
H2B H 0.6253 0.1937 0.3391 0.030 Uiso 1 1 calc R U
C3 C 0.6093(3) 0.3356(2) 0.2106(2) 0.0264(6) Uani 1 1 d . .
H3A H 0.7087 0.3437 0.2218 0.032 Uiso 1 1 calc R U
H3B H 0.5972 0.3346 0.1376 0.032 Uiso 1 1 calc R U
C4 C 0.2958(3) 0.4595(2) 0.3364(2) 0.0211(5) Uani 1 1 d . .
C5 C 0.3194(3) 0.5372(2) 0.3959(2) 0.0250(5) Uani 1 1 d . .
H5 H 0.4116 0.5438 0.4157 0.030 Uiso 1 1 calc R U
C6 C 0.2071(3) 0.6055(2) 0.4264(2) 0.0288(6) Uani 1 1 d . .
H6 H 0.2230 0.6568 0.4689 0.035 Uiso 1 1 calc R U
C7 C 0.0725(3) 0.5998(2) 0.3956(2) 0.0288(6) Uani 1 1 d . .
C8 C 0.0514(3) 0.5231(3) 0.3351(3) 0.0351(7) Uani 1 1 d . .
H8 H -0.0402 0.5189 0.3130 0.042 Uiso 1 1 calc R U
C9 C 0.1615(3) 0.4521(2) 0.3059(2) 0.0310(6) Uani 1 1 d . .
H9 H 0.1448 0.3989 0.2653 0.037 Uiso 1 1 calc R U
C10 C -0.0507(3) 0.6751(3) 0.4254(3) 0.0399(8) Uani 1 1 d . .
H10A H -0.0807 0.7361 0.3651 0.060 Uiso 1 1 calc R U
H10B H -0.0233 0.7114 0.4795 0.060 Uiso 1 1 calc R U
H10C H -0.1279 0.6267 0.4510 0.060 Uiso 1 1 calc R U
C11 C 0.3541(3) 0.1984(2) 0.40958(19) 0.0199(5) Uani 1 1 d . .
C12 C 0.2583(3) 0.1216(2) 0.39611(19) 0.0204(5) Uani 1 1 d . .
C13 C 0.2070(3) 0.0508(2) 0.4886(2) 0.0257(5) Uani 1 1 d . .
H13 H 0.1398 -0.0018 0.4843 0.031 Uiso 1 1 calc R U
C14 C 0.2504(3) 0.0550(2) 0.5849(2) 0.0267(5) Uani 1 1 d . .
H14 H 0.2127 0.0055 0.6444 0.032 Uiso 1 1 calc R U
C15 C 0.3475(3) 0.1297(2) 0.5959(2) 0.0256(5) Uani 1 1 d . .
H15 H 0.3791 0.1320 0.6617 0.031 Uiso 1 1 calc R U
C16 C 0.3963(3) 0.2006(2) 0.5075(2) 0.0230(5) Uani 1 1 d . .
C17 C 0.5255(3) 0.5504(2) 0.1917(2) 0.0223(5) Uani 1 1 d . .
C18 C 0.4392(3) 0.6088(2) 0.1120(2) 0.0295(6) Uani 1 1 d . .
C19 C 0.4495(4) 0.7247(2) 0.0636(2) 0.0345(7) Uani 1 1 d . .
H19 H 0.3869 0.7638 0.0110 0.041 Uiso 1 1 calc R U
C20 C 0.5532(4) 0.7824(2) 0.0938(2) 0.0361(7) Uani 1 1 d . .
H20 H 0.5632 0.8616 0.0599 0.043 Uiso 1 1 calc R U
C21 C 0.6422(3) 0.7275(3) 0.1719(3) 0.0361(7) Uani 1 1 d . .
H21 H 0.7132 0.7678 0.1921 0.043 Uiso 1 1 calc R U
C22 C 0.6256(3) 0.6127(2) 0.2203(2) 0.0289(6) Uani 1 1 d . .
C23 C 0.1054(3) -0.0451(3) 0.1940(3) 0.0385(7) Uani 1 1 d . .
H23 H 0.0132 -0.0382 0.1690 0.046 Uiso 1 1 calc R U
C24 C 0.1462(3) -0.0929(2) 0.2974(3) 0.0350(7) Uani 1 1 d . .
H24 H 0.0859 -0.1226 0.3537 0.042 Uiso 1 1 calc R U
C25 C 0.2914(3) -0.0884(2) 0.3020(3) 0.0343(7) Uani 1 1 d . .
H25 H 0.3463 -0.1161 0.3617 0.041 Uiso 1 1 calc R U
C26 C 0.3419(3) -0.0357(2) 0.2028(3) 0.0343(7) Uani 1 1 d . .
H26 H 0.4359 -0.0201 0.1840 0.041 Uiso 1 1 calc R U
C27 C 0.2247(4) -0.0099(3) 0.1357(3) 0.0374(7) Uani 1 1 d . .
H27 H 0.2277 0.0249 0.0640 0.045 Uiso 1 1 calc R U
C28 C 0.2510(3) 0.2308(2) 0.1698(2) 0.0246(5) Uani 1 1 d . .
C29 C 0.0190(3) 0.1695(2) 0.2928(2) 0.0252(5) Uani 1 1 d . .
N3 N 0.9265(4) 0.4200(4) 0.1163(3) 0.0652(10) Uani 1 1 d . .
C31 C 0.9434(4) 0.3669(4) 0.0555(3) 0.0514(9) Uani 1 1 d . .
C32 C 0.9670(5) 0.2976(5) -0.0215(4) 0.0732(13) Uani 1 1 d . .
H32A H 1.0675 0.2782 -0.0298 0.110 Uiso 1 1 calc R U
H32B H 0.9292 0.3426 -0.0874 0.110 Uiso 1 1 calc R U
H32C H 0.9200 0.2254 0.0009 0.110 Uiso 1 1 calc R U
Br1 Br 0.72830(3) 0.03880(2) 0.13215(2) 0.02551(7) Uani 1 1 d . .

loop_
_atom_site_aniso_label
_atom_site_aniso_U_11
_atom_site_aniso_U_22
_atom_site_aniso_U_33
_atom_site_aniso_U_23
_atom_site_aniso_U_13
_atom_site_aniso_U_12
Ru1 0.01757(10) 0.01921(10) 0.02222(11) -0.00496(7) -0.00070(8) -0.00100(7)
N1 0.0156(10) 0.0185(9) 0.0217(10) -0.0036(8) 0.0013(8) 0.0003(8)
N2 0.0174(10) 0.0194(10) 0.0278(11) -0.0030(8) 0.0030(9) 0.0013(8)
O1 0.0391(12) 0.0313(10) 0.0251(10) -0.0029(8) 0.0028(9) -0.0078(9)
O2 0.0247(11) 0.0385(11) 0.0403(12) -0.0067(9) 0.0043(9) 0.0051(9)
F1 0.0314(9) 0.0335(8) 0.0295(8) -0.0072(7) -0.0083(7) -0.0077(7)
F2 0.0490(11) 0.0324(9) 0.0516(12) -0.0021(8) -0.0268(10) -0.0061(8)
F3 0.0309(10) 0.0476(10) 0.0535(12) -0.0127(9) -0.0153(9) -0.0018(8)
C1 0.0155(11) 0.0212(11) 0.0190(11) -0.0040(9) -0.0042(9) -0.0011(9)
C2 0.0209(13) 0.0234(12) 0.0292(14) -0.0047(10) 0.0039(11) 0.0059(10)
C3 0.0216(13) 0.0258(12) 0.0298(14) -0.0056(10) 0.0074(11) 0.0019(10)
C4 0.0188(12) 0.0183(11) 0.0240(12) -0.0017(9) 0.0022(10) 0.0000(9)
C5 0.0231(13) 0.0249(12) 0.0277(14) -0.0077(10) -0.0004(10) -0.0013(10)
C6 0.0344(15) 0.0201(12) 0.0327(15) -0.0084(10) 0.0038(12) -0.0023(11)
C7 0.0265(14) 0.0194(12) 0.0373(15) -0.0038(10) 0.0096(12) 0.0023(10)
C8 0.0165(13) 0.0360(15) 0.0546(19) -0.0161(14) 0.0003(12) 0.0023(11)
C9 0.0221(14) 0.0308(13) 0.0446(17) -0.0182(12) -0.0015(12) -0.0002(11)
C10 0.0339(16) 0.0262(14) 0.056(2) -0.0091(13) 0.0188(15) 0.0026(12)
C11 0.0191(12) 0.0172(11) 0.0209(12) -0.0015(9) 0.0005(9) 0.0032(9)
C12 0.0196(12) 0.0195(11) 0.0206(12) -0.0035(9) -0.0001(9) 0.0034(9)
C13 0.0244(13) 0.0226(12) 0.0288(14) -0.0043(10) 0.0025(11) -0.0016(10)
C14 0.0267(14) 0.0245(12) 0.0241(13) 0.0005(10) 0.0032(11) 0.0044(10)
C15 0.0263(14) 0.0281(12) 0.0207(12) -0.0044(10) -0.0025(10) 0.0044(11)
C16 0.0210(12) 0.0216(11) 0.0263(13) -0.0061(10) -0.0018(10) 0.0011(10)
C17 0.0188(12) 0.0202(11) 0.0266(13) -0.0033(10) 0.0039(10) -0.0034(9)
C18 0.0321(15) 0.0257(13) 0.0308(15) -0.0062(11) -0.0019(12) -0.0034(11)
C19 0.0491(19) 0.0240(13) 0.0266(14) -0.0011(11) 0.0013(13) 0.0036(12)
C20 0.0528(19) 0.0224(13) 0.0329(15) -0.0082(11) 0.0206(14) -0.0074(12)
C21 0.0334(16) 0.0328(14) 0.0471(18) -0.0183(13) 0.0131(14) -0.0121(12)
C22 0.0234(13) 0.0339(14) 0.0313(15) -0.0117(11) 0.0035(11) -0.0029(11)
C23 0.0313(16) 0.0325(15) 0.059(2) -0.0246(14) -0.0121(15) -0.0007(12)
C24 0.0324(15) 0.0215(12) 0.0519(19) -0.0089(12) 0.0019(14) -0.0057(11)
C25 0.0358(16) 0.0226(12) 0.0451(17) -0.0114(12) -0.0076(13) 0.0060(12)
C26 0.0289(15) 0.0308(14) 0.0489(18) -0.0217(13) 0.0028(13) -0.0017(12)
C27 0.0464(19) 0.0353(15) 0.0351(16) -0.0194(13) -0.0028(14) 0.0029(14)
C28 0.0241(13) 0.0286(13) 0.0223(13) -0.0099(10) 0.0003(10) 0.0010(10)
C29 0.0237(13) 0.0249(12) 0.0259(13) -0.0028(10) -0.0029(11) -0.0028(10)
N3 0.0456(19) 0.091(3) 0.050(2) 0.007(2) 0.0001(16) -0.0174(18)
C31 0.0344(18) 0.073(3) 0.038(2) 0.0074(18) -0.0035(15) -0.0112(17)
C32 0.054(3) 0.094(3) 0.066(3) -0.006(3) -0.010(2) -0.003(2)
Br1 0.02751(15) 0.02738(13) 0.02083(13) -0.00420(10) -0.00044(10) -0.00191(10)

loop_
_atom_type_symbol
_atom_type_description
_atom_type_scat_dispersion_real
_atom_type_scat_dispersion_imag
_atom_type_scat_source
C C 0.0033 0.0016 'International Tables Vol C Tables 4.2.6.8 and 6.1.1.4'
H H 0.0000 0.0000 'International Tables Vol C Tables 4.2.6.8 and 6.1.1.4'
N N 0.0061 0.0033 'International Tables Vol C Tables 4.2.6.8 and 6.1.1.4'
O O 0.0106 0.0060 'International Tables Vol C Tables 4.2.6.8 and 6.1.1.4'
F F 0.0171 0.0103 'International Tables Vol C Tables 4.2.6.8 and 6.1.1.4'
Br Br -0.2901 2.4595 'International Tables Vol C Tables 4.2.6.8 and 6.1.1.4'
Ru Ru -1.2594 0.8363 'International Tables Vol C Tables 4.2.6.8 and 6.1.1.4'

loop_
_geom_angle_atom_site_label_1
_geom_angle_atom_site_label_2
_geom_angle_atom_site_label_3
_geom_angle
C28 Ru1 C29 94.47(11)
C28 Ru1 C12 97.39(10)
C29 Ru1 C12 84.13(10)
C28 Ru1 C24 154.52(12)
C29 Ru1 C24 102.45(11)
C12 Ru1 C24 103.12(11)
C28 Ru1 C23 121.74(12)
C29 Ru1 C23 99.32(11)
C12 Ru1 C23 140.04(11)
C24 Ru1 C23 37.05(12)
C28 Ru1 C25 131.17(12)
C29 Ru1 C25 134.34(12)
C12 Ru1 C25 87.85(10)
C24 Ru1 C25 36.61(11)
C23 Ru1 C25 61.27(11)
C28 Ru1 C26 97.78(11)
C29 Ru1 C26 160.60(11)
C12 Ru1 C26 109.01(10)
C24 Ru1 C26 61.36(11)
C23 Ru1 C26 61.39(11)
C25 Ru1 C26 36.57(12)
C28 Ru1 C27 93.43(12)
C29 Ru1 C27 127.30(12)
C12 Ru1 C27 145.82(10)
C24 Ru1 C27 61.15(12)
C23 Ru1 C27 36.19(12)
C25 Ru1 C27 61.17(12)
C26 Ru1 C27 37.13(11)
C1 N1 C11 125.3(2)
C1 N1 C2 110.2(2)
C11 N1 C2 119.67(19)
C1 N2 C17 125.7(2)
C1 N2 C3 111.0(2)
C17 N2 C3 122.2(2)
N2 C1 N1 111.9(2)
N2 C1 C4 123.8(2)
N1 C1 C4 124.2(2)
N1 C2 C3 102.85(19)
N2 C3 C2 102.0(2)
C9 C4 C5 120.0(2)
C9 C4 C1 119.0(2)
C5 C4 C1 121.0(2)
C4 C5 C6 119.5(2)
C7 C6 C5 121.1(2)
C8 C7 C6 118.5(2)
C8 C7 C10 119.4(3)
C6 C7 C10 122.1(3)
C7 C8 C9 121.4(3)
C4 C9 C8 119.5(3)
C16 C11 C12 121.1(2)
C16 C11 N1 116.3(2)
C12 C11 N1 122.4(2)
C11 C12 C13 114.7(2)
C11 C12 Ru1 127.96(18)
C13 C12 Ru1 117.25(19)
C14 C13 C12 123.0(3)
C15 C14 C13 121.1(3)
C16 C15 C14 116.9(2)
F1 C16 C15 119.4(2)
F1 C16 C11 117.4(2)
C15 C16 C11 123.2(2)
C22 C17 C18 117.0(2)
C22 C17 N2 120.6(2)
C18 C17 N2 122.3(2)
F2 C18 C19 119.8(3)
F2 C18 C17 117.9(2)
C19 C18 C17 122.3(3)
C18 C19 C20 118.4(3)
C21 C20 C19 121.3(3)
C20 C21 C22 118.4(3)
F3 C22 C21 120.5(3)
F3 C22 C17 117.0(2)
C21 C22 C17 122.5(3)
C27 C23 C24 108.0(3)
C27 C23 Ru1 72.32(16)
C24 C23 Ru1 70.81(16)
C25 C24 C23 108.2(3)
C25 C24 Ru1 72.49(16)
C23 C24 Ru1 72.14(16)
C24 C25 C26 108.4(3)
C24 C25 Ru1 70.90(15)
C26 C25 Ru1 71.83(16)
C25 C26 C27 107.2(3)
C25 C26 Ru1 71.60(16)
C27 C26 Ru1 71.61(16)
C23 C27 C26 108.2(3)
C23 C27 Ru1 71.48(16)
C26 C27 Ru1 71.25(16)
O1 C28 Ru1 173.0(2)
O2 C29 Ru1 176.2(2)
N3 C31 C32 179.0(4)

loop_
_geom_bond_atom_site_label_1
_geom_bond_atom_site_label_2
_geom_bond_distance
Ru1 C28 1.879(3)
Ru1 C29 1.884(3)
Ru1 C12 2.107(2)
Ru1 C24 2.228(3)
Ru1 C23 2.246(3)
Ru1 C25 2.249(3)
Ru1 C26 2.252(3)
Ru1 C27 2.256(3)
N1 C1 1.324(3)
N1 C11 1.437(3)
N1 C2 1.488(3)
N2 C1 1.323(3)
N2 C17 1.425(3)
N2 C3 1.486(3)
O1 C28 1.146(3)
O2 C29 1.138(3)
F1 C16 1.367(3)
F2 C18 1.346(3)
F3 C22 1.352(3)
C1 C4 1.474(3)
C2 C3 1.527(4)
C4 C9 1.387(4)
C4 C5 1.389(3)
C5 C6 1.392(4)
C6 C7 1.387(4)
C7 C8 1.383(4)
C7 C10 1.511(4)
C8 C9 1.390(4)
C11 C16 1.394(4)
C11 C12 1.398(4)
C12 C13 1.417(4)
C13 C14 1.383(4)
C14 C15 1.379(4)
C15 C16 1.370(4)
C17 C22 1.383(4)
C17 C18 1.386(4)
C18 C19 1.381(4)
C19 C20 1.382(5)
C20 C21 1.378(5)
C21 C22 1.379(4)
C23 C27 1.398(5)
C23 C24 1.422(5)
C24 C25 1.406(4)
C25 C26 1.412(5)
C26 C27 1.435(4)
N3 C31 1.137(6)
C31 C32 1.459(7)
